data_4083910
loop_
_publ_author_name
'Chadwick, F. Mark'
'Cooper, Robert T.'
'Ashley, Andrew E.'
'Buffet, Jean-Charles'
'O&#x2019;Hare, Dermot M.'

_publ_section_title
;
 Early Transition Metal Permethylpentalene Complexes for the
 Polymerization of Ethylene
;
_journal_issue 14
_journal_name_full Organometallics
_journal_page_first 3775
_journal_paper_doi 10.1021/om5004754
_journal_volume 33
_journal_year 2014
_chemical_compound_source SYN
_chemical_formula_moiety 'C19 H23 Cl1 Hf1'
_chemical_formula_sum 'C19 H23 Cl Hf'
_chemical_formula_weight 465.33
_chemical_melting_point ?
_space_group_IT_number 14
_symmetry_cell_setting monoclinic
_symmetry_space_group_name_Hall '-P 2ybc'
_symmetry_space_group_name_H-M 'P 1 21/c 1'
_atom_sites_solution_hydrogens difmap
_atom_sites_solution_primary direct
_audit_creation_date 13-05-14
_audit_creation_method CRYSTALS_ver_14.40
_cell_angle_alpha 90
_cell_angle_beta 108.8040(18)
_cell_angle_gamma 90
_cell_formula_units_Z 4
_cell_length_a 13.0761(6)
_cell_length_b 15.3535(6)
_cell_length_c 8.6382(4)
_cell_measurement_reflns_used 3558
_cell_measurement_temperature 150
_cell_measurement_theta_max 27
_cell_measurement_theta_min 5
_cell_volume 1641.68(13)
_computing_cell_refinement 'DENZO/SCALEPACK (Otwinowski & Minor, 1997)'
_computing_data_collection 'COLLECT (Nonius, 2001).'
_computing_data_reduction 'DENZO/SCALEPACK (Otwinowski & Minor, 1997)'
_computing_molecular_graphics 'CAMERON (Watkin et al., 1996)'
_computing_publication_material 'CRYSTALS (Betteridge et al., 2003)'
_computing_structure_refinement 'CRYSTALS (Betteridge et al., 2003)'
_computing_structure_solution 'SIR92 (Altomare et al., 1994)'
_diffrn_ambient_pressure 101
_diffrn_ambient_temperature 150
_diffrn_measured_fraction_theta_full 0.989
_diffrn_measured_fraction_theta_max 0.984
_diffrn_measurement_device Area
_diffrn_measurement_device_type 'Nonius KappaCCD'
_diffrn_measurement_method \w
_diffrn_radiation_monochromator graphite
_diffrn_radiation_type 'Mo K\a'
_diffrn_radiation_wavelength 0.71073
_diffrn_reflns_av_R_equivalents 0.035
_diffrn_reflns_limit_h_max 16
_diffrn_reflns_limit_h_min -16
_diffrn_reflns_limit_k_max 19
_diffrn_reflns_limit_k_min -18
_diffrn_reflns_limit_l_max 11
_diffrn_reflns_limit_l_min -11
_diffrn_reflns_number 14756
_diffrn_reflns_theta_full 25.757
_diffrn_reflns_theta_max 27.401
_diffrn_reflns_theta_min 5.117
_diffrn_standards_number 0
_exptl_absorpt_coefficient_mu 6.508
_exptl_absorpt_correction_T_max 0.72
_exptl_absorpt_correction_T_min 0.50
_exptl_absorpt_correction_type multi-scan
_exptl_absorpt_process_details 'DENZO/SCALEPACK (Otwinowski & Minor, 1997)'
_exptl_crystal_colour yellow
_exptl_crystal_density_diffrn 1.883
_exptl_crystal_density_meas ?
_exptl_crystal_density_method 'not measured'
_exptl_crystal_description rod
_exptl_crystal_F_000 904
_exptl_crystal_size_max 0.200
_exptl_crystal_size_mid 0.200
_exptl_crystal_size_min 0.050
_refine_diff_density_max 2.16
_refine_diff_density_min -2.21
_refine_ls_extinction_coef 84(7)
_refine_ls_extinction_method 'Larson (1970), Equation 22'
_refine_ls_goodness_of_fit_ref 0.9391
_refine_ls_hydrogen_treatment constr
_refine_ls_matrix_type full
_refine_ls_number_parameters 191
_refine_ls_number_reflns 3666
_refine_ls_number_restraints 0
_refine_ls_R_factor_all 0.0440
_refine_ls_R_factor_gt 0.0364
_refine_ls_shift/su_max 0.0017683
_refine_ls_shift/su_mean 0.0000319
_refine_ls_structure_factor_coef Fsqd
_refine_ls_weighting_details
;
 Method, part 1, Chebychev polynomial, (Watkin, 1994, Prince, 1982) 
 [weight] = 1.0/[A~0~*T~0~(x)+A~1~*T~1~(x) ... +A~n-1~]*T~n-1~(x)] 
 where A~i~ are the Chebychev coefficients listed below and x= Fcalc/Fmax 
 Method = Robust Weighting (Prince, 1982) 
 W = [weight] * [1-(deltaF/6*sigmaF)^2^]^2^ 
 A~i~ are: 
 26.0 37.8 20.0 5.58 
;
_refine_ls_weighting_scheme calc
_refine_ls_wR_factor_all 0.1009
_refine_ls_wR_factor_gt 0.0897
_refine_ls_wR_factor_ref 0.1009
_reflns_limit_h_max 16
_reflns_limit_h_min 0
_reflns_limit_k_max 0
_reflns_limit_k_min -19
_reflns_limit_l_max 10
_reflns_limit_l_min -11
_reflns_number_gt 3177
_reflns_number_total 3666
_reflns_threshold_expression I>2.0\s(I)
_oxford_diffrn_Wilson_B_factor 1.38
_oxford_diffrn_Wilson_scale 16.44
_oxford_refine_ls_r_factor_ref 0.0440
_oxford_refine_ls_scale 0.2522(4)
_oxford_reflns_number_all 3666
_oxford_reflns_threshold_expression_ref I>0.0\s(I)
_oxford_structure_analysis_title 166fmc13
_cod_data_source_file om5004754_si_001.cif
_cod_data_source_block 1Hf
_cod_depositor_comments
;
The following automatic conversions were performed:

'_chemical_melting_point' value 'not measured' was changed to '?' -
the value is undefined or not given.

Automatic conversion script
Id: cif_fix_values 2281 2013-09-26 08:29:07Z andrius 

 Adding full bibliography for 4083908--4083915.cif.

The following automatic conversions were performed:

'_exptl_crystal_density_meas' value 'not measured' was changed to '?'
- the value is perceived as not measured.

Automatic conversion script
Id: cif_fix_values 3008 2015-01-20 13:52:24Z robertas 
;
_cod_original_sg_symbol_H-M 'P 1 21/c 1 '
_cod_original_formula_sum 'C19 H23 Cl1 Hf1'
_cod_database_code 4083910

loop_
_symmetry_equiv_pos_as_xyz
x,y,z
-x,-y,-z
-x,y+1/2,-z+1/2
x,-y+1/2,z+1/2

loop_
_atom_site_label
_atom_site_type_symbol
_atom_site_fract_x
_atom_site_fract_y
_atom_site_fract_z
_atom_site_U_iso_or_equiv
_atom_site_occupancy
_atom_site_adp_type
_atom_site_refinement_flags_posn
Cl1 Cl 0.69208(13) 0.57912(11) -0.02797(18) 0.0273 1.0000 Uani .
C1 C 0.8641(5) 0.5675(4) 0.5190(7) 0.0196 1.0000 Uani .
C2 C 0.9101(5) 0.6089(4) 0.4099(7) 0.0239 1.0000 Uani .
C3 C 0.9123(5) 0.5524(4) 0.2827(7) 0.0194 1.0000 Uani .
C4 C 0.8645(5) 0.4709(4) 0.3102(7) 0.0216 1.0000 Uani .
C5 C 0.7904(4) 0.4106(4) 0.2059(7) 0.0209 1.0000 Uani .
C6 C 0.7188(5) 0.3827(5) 0.2897(7) 0.0268 1.0000 Uani .
C7 C 0.7456(5) 0.4260(4) 0.4457(7) 0.0242 1.0000 Uani .
C8 C 0.8392(4) 0.4794(4) 0.4612(6) 0.0175 1.0000 Uani .
C9 C 0.8635(6) 0.6067(5) 0.6806(7) 0.0306 1.0000 Uani .
C10 C 0.9593(6) 0.6981(4) 0.4374(9) 0.0333 1.0000 Uani .
C11 C 0.9581(5) 0.5738(5) 0.1490(8) 0.0292 1.0000 Uani .
C12 C 0.7907(6) 0.3770(4) 0.0419(7) 0.0289 1.0000 Uani .
C13 C 0.6302(5) 0.3182(4) 0.2310(9) 0.0299 1.0000 Uani .
C14 C 0.6984(6) 0.4032(5) 0.5779(8) 0.0309 1.0000 Uani .
C15 C 0.5376(5) 0.5535(4) 0.3259(9) 0.0309 1.0000 Uani .
C16 C 0.5186(5) 0.5928(5) 0.1730(9) 0.0303 1.0000 Uani .
C17 C 0.5763(5) 0.6732(4) 0.1959(8) 0.0281 1.0000 Uani .
C18 C 0.6326(5) 0.6823(4) 0.3635(8) 0.0295 1.0000 Uani .
C19 C 0.6130(5) 0.6085(5) 0.4455(8) 0.0299 1.0000 Uani .
Hf1 Hf 0.713980(17) 0.553057(14) 0.26873(3) 0.0177 1.0000 Uani .
H91 H 0.8225 0.5700 0.7298 0.0450 1.0000 Uiso R
H92 H 0.9368 0.6109 0.7526 0.0450 1.0000 Uiso R
H93 H 0.8311 0.6638 0.6621 0.0450 1.0000 Uiso R
H103 H 0.9780 0.7161 0.3434 0.0490 1.0000 Uiso R
H102 H 1.0230 0.6968 0.5305 0.0490 1.0000 Uiso R
H101 H 0.9092 0.7390 0.4572 0.0492 1.0000 Uiso R
H113 H 0.9346 0.5307 0.0635 0.0411 1.0000 Uiso R
H112 H 1.0355 0.5736 0.1917 0.0411 1.0000 Uiso R
H111 H 0.9337 0.6301 0.1047 0.0412 1.0000 Uiso R
H121 H 0.7184 0.3737 -0.0314 0.0401 1.0000 Uiso R
H122 H 0.8233 0.3201 0.0542 0.0402 1.0000 Uiso R
H123 H 0.8315 0.4163 -0.0019 0.0401 1.0000 Uiso R
H133 H 0.5638 0.3434 0.2323 0.0389 1.0000 Uiso R
H132 H 0.6454 0.2682 0.3015 0.0389 1.0000 Uiso R
H131 H 0.6234 0.3007 0.1214 0.0390 1.0000 Uiso R
H141 H 0.7041 0.4526 0.6482 0.0430 1.0000 Uiso R
H142 H 0.7379 0.3551 0.6412 0.0430 1.0000 Uiso R
H143 H 0.6240 0.3870 0.5302 0.0430 1.0000 Uiso R
H151 H 0.5021 0.5012 0.3491 0.0341 1.0000 Uiso R
H161 H 0.4651 0.5728 0.0705 0.0342 1.0000 Uiso R
H171 H 0.5723 0.7166 0.1123 0.0321 1.0000 Uiso R
H181 H 0.6736 0.7335 0.4162 0.0329 1.0000 Uiso R
H191 H 0.6343 0.6007 0.5640 0.0323 1.0000 Uiso R

loop_
_atom_site_aniso_label
_atom_site_aniso_U_11
_atom_site_aniso_U_22
_atom_site_aniso_U_33
_atom_site_aniso_U_23
_atom_site_aniso_U_13
_atom_site_aniso_U_12
Cl1 0.0313(7) 0.0319(7) 0.0197(6) 0.0044(6) 0.0097(5) 0.0057(6)
C1 0.018(3) 0.029(3) 0.010(2) -0.004(2) 0.0020(19) 0.003(2)
C2 0.022(3) 0.024(3) 0.025(3) 0.003(2) 0.006(2) -0.001(2)
C3 0.018(3) 0.024(3) 0.019(3) 0.0010(19) 0.009(2) 0.005(2)
C4 0.026(3) 0.021(3) 0.021(3) 0.001(2) 0.010(2) 0.007(2)
C5 0.022(3) 0.022(3) 0.019(3) 0.000(2) 0.006(2) 0.006(2)
C6 0.026(3) 0.035(4) 0.019(3) 0.005(2) 0.008(2) 0.004(2)
C7 0.024(3) 0.027(3) 0.022(3) 0.003(2) 0.008(2) 0.004(2)
C8 0.016(2) 0.023(3) 0.012(2) 0.006(2) 0.0021(19) 0.007(2)
C9 0.034(3) 0.038(3) 0.018(3) -0.005(3) 0.006(2) 0.004(3)
C10 0.033(3) 0.024(3) 0.041(4) -0.001(3) 0.008(3) -0.006(3)
C11 0.028(3) 0.034(3) 0.031(3) 0.008(3) 0.016(3) 0.003(3)
C12 0.038(3) 0.028(3) 0.022(3) -0.006(2) 0.011(3) 0.008(3)
C13 0.029(3) 0.022(3) 0.037(3) 0.004(3) 0.009(3) 0.000(2)
C14 0.036(3) 0.034(3) 0.027(3) 0.007(3) 0.017(3) 0.000(3)
C15 0.017(3) 0.040(4) 0.039(4) 0.000(3) 0.013(3) 0.005(2)
C16 0.025(3) 0.030(3) 0.035(3) -0.001(3) 0.009(3) 0.007(3)
C17 0.035(3) 0.021(3) 0.032(3) 0.002(2) 0.017(3) 0.006(2)
C18 0.025(3) 0.029(3) 0.037(3) -0.012(3) 0.014(3) 0.003(2)
C19 0.025(3) 0.039(4) 0.027(3) -0.004(3) 0.010(2) 0.003(3)
Hf1 0.01934(18) 0.01789(17) 0.01707(17) 0.00015(7) 0.00767(11) 0.00161(8)

loop_
_atom_type_symbol
_atom_type_scat_dispersion_real
_atom_type_scat_dispersion_imag
_atom_type_scat_Cromer_Mann_a1
_atom_type_scat_Cromer_Mann_b1
_atom_type_scat_Cromer_Mann_a2
_atom_type_scat_Cromer_Mann_b2
_atom_type_scat_Cromer_Mann_a3
_atom_type_scat_Cromer_Mann_b3
_atom_type_scat_Cromer_Mann_a4
_atom_type_scat_Cromer_Mann_b4
_atom_type_scat_Cromer_Mann_c
_atom_type_scat_source
Hf -0.5830 6.1852 29.1440 1.8326 15.1726 9.5999 14.7586 0.2751 4.3001 72.0290 8.5815 'International Tables Vol C 4.2.6.8 and 6.1.1.4'
C 0.0033 0.0016 2.3100 20.8439 1.0200 10.2075 1.5886 0.5687 0.8650 51.6512 0.2156 'International Tables Vol C 4.2.6.8 and 6.1.1.4'
H 0.0000 0.0000 0.4930 10.5109 0.3229 26.1257 0.1402 3.1424 0.0408 57.7998 0.0030 'International Tables Vol C 4.2.6.8 and 6.1.1.4'
Cl 0.1484 0.1585 11.4604 0.0104 7.1964 1.1662 6.2556 18.5194 1.6455 47.7784 -9.5574 'International Tables Vol C 4.2.6.8 and 6.1.1.4'

loop_
_geom_angle_atom_site_label_1
_geom_angle_atom_site_label_2
_geom_angle_atom_site_label_3
_geom_angle
_geom_angle_publ_flag
C2 C1 C8 106.6(5) yes
C2 C1 C9 124.0(6) yes
C8 C1 C9 128.4(5) yes
C2 C1 Hf1 81.0(3) yes
C8 C1 Hf1 65.0(3) yes
C9 C1 Hf1 127.9(4) yes
C1 C2 C3 111.2(5) yes
C1 C2 C10 123.7(6) yes
C3 C2 C10 124.9(6) yes
C1 C2 Hf1 66.4(3) yes
C3 C2 Hf1 72.3(3) yes
C10 C2 Hf1 133.0(4) yes
C2 C3 C4 106.6(5) yes
C2 C3 C11 125.5(5) yes
C4 C3 C11 127.9(5) yes
C2 C3 Hf1 76.1(3) yes
C4 C3 Hf1 61.8(3) yes
C11 C3 Hf1 127.9(4) yes
C3 C4 C5 134.0(5) yes
C3 C4 C8 107.8(5) yes
C5 C4 C8 108.6(5) yes
C3 C4 Hf1 83.8(3) yes
C5 C4 Hf1 83.3(3) yes
C8 C4 Hf1 69.8(3) yes
C4 C5 C6 107.4(5) yes
C4 C5 C12 127.3(6) yes
C6 C5 C12 125.2(6) yes
C4 C5 Hf1 62.6(3) yes
C6 C5 Hf1 77.4(4) yes
C12 C5 Hf1 128.1(4) yes
C5 C6 C7 109.6(6) yes
C5 C6 C13 126.7(6) yes
C7 C6 C13 123.7(6) yes
C5 C6 Hf1 70.7(4) yes
C7 C6 Hf1 66.3(4) yes
C13 C6 Hf1 130.0(4) yes
C6 C7 C8 107.0(5) yes
C6 C7 C14 124.6(6) yes
C8 C7 C14 127.2(6) yes
C6 C7 Hf1 80.9(4) yes
C8 C7 Hf1 64.5(3) yes
C14 C7 Hf1 129.5(4) yes
C4 C8 C7 107.3(5) yes
C4 C8 C1 107.7(5) yes
C7 C8 C1 130.9(5) yes
C1 C9 H91 109.9 no
C1 C9 H92 108.7 no
H91 C9 H92 109.4 no
C1 C9 H93 109.9 no
H91 C9 H93 109.1 no
H92 C9 H93 109.8 no
C2 C10 H103 110.0 no
C2 C10 H102 109.2 no
H103 C10 H102 109.1 no
C2 C10 H101 110.1 no
H103 C10 H101 109.6 no
H102 C10 H101 108.9 no
C3 C11 H113 109.4 no
C3 C11 H112 109.7 no
H113 C11 H112 109.2 no
C3 C11 H111 109.9 no
H113 C11 H111 109.3 no
H112 C11 H111 109.3 no
C5 C12 H121 109.7 no
C5 C12 H122 110.0 no
H121 C12 H122 109.6 no
C5 C12 H123 108.9 no
H121 C12 H123 109.2 no
H122 C12 H123 109.4 no
C6 C13 H133 109.9 no
C6 C13 H132 109.7 no
H133 C13 H132 108.7 no
C6 C13 H131 109.7 no
H133 C13 H131 109.3 no
H132 C13 H131 109.6 no
C7 C14 H141 109.2 no
C7 C14 H142 109.5 no
H141 C14 H142 109.2 no
C7 C14 H143 110.0 no
H141 C14 H143 109.8 no
H142 C14 H143 109.2 no
C16 C15 C19 107.1(6) yes
C16 C15 Hf1 73.2(4) yes
C19 C15 Hf1 71.6(4) yes
C16 C15 H151 126.5 no
C19 C15 H151 126.1 no
Hf1 C15 H151 124.3 no
C15 C16 C17 108.5(6) yes
C15 C16 Hf1 74.4(4) yes
C17 C16 Hf1 74.1(4) yes
C15 C16 H161 125.0 no
C17 C16 H161 125.8 no
Hf1 C16 H161 125.2 no
C16 C17 C18 107.8(6) yes
C16 C17 Hf1 72.7(4) yes
C18 C17 Hf1 73.7(4) yes
C16 C17 H171 126.3 no
C18 C17 H171 125.7 no
Hf1 C17 H171 123.6 no
C17 C18 C19 108.7(6) yes
C17 C18 Hf1 73.8(3) yes
C19 C18 Hf1 72.1(4) yes
C17 C18 H181 125.9 no
C19 C18 H181 125.2 no
Hf1 C18 H181 124.1 no
C15 C19 C18 107.7(6) yes
C15 C19 Hf1 74.6(4) yes
C18 C19 Hf1 75.2(4) yes
C15 C19 H191 125.0 no
C18 C19 H191 126.3 no
Hf1 C19 H191 125.2 no
C7 Hf1 C1 65.6(2) yes
C7 Hf1 C19 84.5(2) yes
C1 Hf1 C19 81.8(2) yes
C7 Hf1 C16 110.7(2) yes
C1 Hf1 C16 136.4(2) yes
C19 Hf1 C16 55.0(2) yes
C7 Hf1 C15 81.9(2) yes
C1 Hf1 C15 110.9(2) yes
C19 Hf1 C15 33.8(2) yes
C16 Hf1 C15 32.5(2) yes
C7 Hf1 C18 115.7(2) yes
C1 Hf1 C18 86.7(2) yes
C19 Hf1 C18 32.7(2) yes
C16 Hf1 C18 54.4(2) yes
C15 Hf1 C18 54.6(2) yes
C7 Hf1 C17 135.2(2) yes
C1 Hf1 C17 117.8(2) yes
C19 Hf1 C17 54.5(2) yes
C16 Hf1 C17 33.1(2) yes
C15 Hf1 C17 54.4(2) yes
C7 Hf1 C5 56.2(2) yes
C1 Hf1 C5 90.45(19) yes
C19 Hf1 C5 139.1(2) yes
C16 Hf1 C5 124.9(2) yes
C15 Hf1 C5 119.7(2) yes
C7 Hf1 C3 90.18(19) yes
C1 Hf1 C3 55.90(19) yes
C19 Hf1 C3 135.1(2) yes
C16 Hf1 C3 158.7(2) yes
C15 Hf1 C3 166.7(2) yes
C7 Hf1 C4 59.4(2) yes
C1 Hf1 C4 59.7(2) yes
C19 Hf1 C4 134.8(2) yes
C16 Hf1 C4 158.9(2) yes
C15 Hf1 C4 141.0(2) yes
C7 Hf1 C2 91.6(2) yes
C1 Hf1 C2 32.63(19) yes
C19 Hf1 C2 103.8(2) yes
C16 Hf1 C2 145.4(2) yes
C15 Hf1 C2 137.4(2) yes
C7 Hf1 C6 32.87(19) yes
C1 Hf1 C6 92.0(2) yes
C19 Hf1 C6 107.9(2) yes
C16 Hf1 C6 105.5(2) yes
C15 Hf1 C6 89.6(2) yes
C7 Hf1 Cl1 135.11(15) yes
C1 Hf1 Cl1 133.58(14) yes
C19 Hf1 Cl1 131.80(16) yes
C16 Hf1 Cl1 81.69(16) yes
C15 Hf1 Cl1 112.93(18) yes
C18 Hf1 C17 32.5(2) yes
C18 Hf1 C5 171.7(2) yes
C17 Hf1 C5 151.7(2) yes
C18 Hf1 C3 121.2(2) yes
C17 Hf1 C3 130.44(19) yes
C5 Hf1 C3 62.79(18) yes
C18 Hf1 C4 145.7(2) yes
C17 Hf1 C4 164.5(2) yes
C5 Hf1 C4 34.1(2) yes
C3 Hf1 C4 34.4(2) yes
C18 Hf1 C2 92.5(2) yes
C17 Hf1 C2 113.2(2) yes
C5 Hf1 C2 89.28(19) yes
C3 Hf1 C2 31.63(18) yes
C4 Hf1 C2 55.6(2) yes
C18 Hf1 C6 140.3(2) yes
C17 Hf1 C6 138.6(2) yes
C5 Hf1 C6 31.94(18) yes
C3 Hf1 C6 89.50(18) yes
C4 Hf1 C6 55.5(2) yes
C18 Hf1 Cl1 106.57(17) yes
C17 Hf1 Cl1 77.94(15) yes
C5 Hf1 Cl1 80.94(14) yes
C3 Hf1 Cl1 80.18(14) yes
C4 Hf1 Cl1 93.29(15) yes
C2 Hf1 C6 107.33(19) yes
C2 Hf1 Cl1 101.30(14) yes
C6 Hf1 Cl1 102.78(14) yes

loop_
_geom_bond_atom_site_label_1
_geom_bond_atom_site_label_2
_geom_bond_distance
_geom_bond_publ_flag
Cl1 Hf1 2.5175(14) yes
C1 C2 1.422(8) yes
C1 C8 1.442(8) yes
C1 C9 1.522(8) yes
C1 Hf1 2.417(5) yes
C2 C3 1.407(8) yes
C2 C10 1.498(8) yes
C2 Hf1 2.605(6) yes
C3 C4 1.452(8) yes
C3 C11 1.499(8) yes
C3 Hf1 2.557(6) yes
C4 C5 1.430(8) yes
C4 C8 1.451(7) yes
C4 Hf1 2.267(6) yes
C5 C6 1.421(8) yes
C5 C12 1.510(8) yes
C5 Hf1 2.534(6) yes
C6 C7 1.441(9) yes
C6 C13 1.484(9) yes
C6 Hf1 2.621(7) yes
C7 C8 1.444(8) yes
C7 C14 1.504(8) yes
C7 Hf1 2.430(6) yes
C9 H91 0.966 no
C9 H92 0.962 no
C9 H93 0.965 no
C10 H103 0.961 no
C10 H102 0.954 no
C10 H101 0.962 no
C11 H113 0.964 no
C11 H112 0.959 no
C11 H111 0.959 no
C12 H121 0.955 no
C12 H122 0.962 no
C12 H123 0.959 no
C13 H133 0.954 no
C13 H132 0.960 no
C13 H131 0.960 no
C14 H141 0.959 no
C14 H142 0.964 no
C14 H143 0.959 no
C15 C16 1.399(10) yes
C15 C19 1.448(10) yes
C15 Hf1 2.509(6) yes
C15 H151 0.980 no
C16 C17 1.427(9) yes
C16 Hf1 2.494(6) yes
C16 H161 0.984 no
C17 C18 1.404(9) yes
C17 Hf1 2.512(6) yes
C17 H171 0.971 no
C18 C19 1.403(10) yes
C18 Hf1 2.511(6) yes
C18 H181 0.977 no
C19 Hf1 2.470(6) yes
C19 H191 0.978 no
